data_7029311
loop_
_publ_author_name
'Nie, Yong'
'Wang, Yafeng'
'Miao, Jinling'
'Bian, Deqian'
'Zhang, Zhenwei'
'Cui, Yu'
'Sun, Guoxin'

_publ_section_title
;
 Syntheses and structural characterization of o-carboranylamides with
 direct cage-amide bond.
;
_journal_issue 13
_journal_name_full 'Dalton transactions (Cambridge, England : 2003)'
_journal_page_first 5083
_journal_page_last 5094
_journal_paper_doi 10.1039/c3dt52785a
_journal_volume 43
_journal_year 2014
_chemical_absolute_configuration unk
_chemical_formula_moiety 'C10 H16 B10 N2 O'
_chemical_formula_sum 'C10 H16 B10 N2 O'
_chemical_formula_weight 288.35
_chemical_name_systematic
;
 ? 
;
_space_group_crystal_system orthorhombic
_space_group_IT_number 19
_space_group_name_Hall 'P 2ac 2ab'
_space_group_name_H-M_alt 'P 21 21 21'
_symmetry_space_group_name_Hall 'P 2ac 2ab'
_symmetry_space_group_name_H-M 'P 21 21 21'
_atom_sites_solution_hydrogens geom
_atom_sites_solution_primary direct
_atom_sites_solution_secondary difmap
_audit_creation_date 2013-08-31
_audit_creation_method
;
  Olex2 1.2
  (compiled Apr 23 2013 17:54:37, GUI svn.r4466)
;
_cell_angle_alpha 90.00
_cell_angle_beta 90.00
_cell_angle_gamma 90.00
_cell_formula_units_Z 4
_cell_length_a 7.1169(6)
_cell_length_b 8.6634(5)
_cell_length_c 25.2552(15)
_cell_measurement_reflns_used 1054
_cell_measurement_temperature 293(2)
_cell_measurement_theta_max 24.9000
_cell_measurement_theta_min 3.7110
_cell_volume 1557.15(18)
_computing_cell_refinement
;
CrysAlisPro, Agilent Technologies,
Version 1.171.36.28 (release 01-02-2013 CrysAlis171 .NET)
(compiled Feb  1 2013,16:14:44)
;
_computing_data_collection
;
CrysAlisPro, Agilent Technologies,
Version 1.171.36.28 (release 01-02-2013 CrysAlis171 .NET)
(compiled Feb  1 2013,16:14:44)
;
_computing_data_reduction
;
CrysAlisPro, Agilent Technologies,
Version 1.171.36.28 (release 01-02-2013 CrysAlis171 .NET)
(compiled Feb  1 2013,16:14:44)
;
_computing_molecular_graphics
;
O. V. Dolomanov, L. J. Bourhis, R. J. Gildea, J. A. K. Howard and H. Puschmann,
OLEX2: a complete structure solution, refinement and analysis program.
J. Appl. Cryst. (2009). 42, 339-341.
;
_computing_publication_material
;
O. V. Dolomanov, L. J. Bourhis, R. J. Gildea, J. A. K. Howard and H. Puschmann,
OLEX2: a complete structure solution, refinement and analysis program.
J. Appl. Cryst. (2009). 42, 339-341.
;
_computing_structure_refinement
;
SHELXL, G.M. Sheldrick, Acta Cryst.
(2008). A64, 112-122
;
_computing_structure_solution
;
SHELXS, G.M. Sheldrick, Acta Cryst.
(2008). A64, 112-122
;
_diffrn_ambient_temperature 293.15
_diffrn_detector_area_resol_mean 16.0355
_diffrn_measured_fraction_theta_full 0.9957
_diffrn_measured_fraction_theta_max 0.8358
_diffrn_measurement_details
;
  1 omega  -42.00   -8.00   1.0000  150.0000
omega____ theta____ kappa____ phi______ frames
    -       17.5863  -57.0000  120.0000 34

  2 omega  -36.00   84.00   1.0000  150.0000
omega____ theta____ kappa____ phi______ frames
    -       17.5863    0.0000  120.0000 120

  3 omega   -4.00   21.00   1.0000  150.0000
omega____ theta____ kappa____ phi______ frames
    -       17.5863   57.0000 -180.0000 25
;
_diffrn_measurement_device_type 'Xcalibur, Eos, Gemini'
_diffrn_measurement_method '\w scans'
_diffrn_orient_matrix_UB_11 0.0798736000
_diffrn_orient_matrix_UB_12 -0.0451580000
_diffrn_orient_matrix_UB_13 0.0064586000
_diffrn_orient_matrix_UB_21 -0.0196685000
_diffrn_orient_matrix_UB_22 -0.0496520000
_diffrn_orient_matrix_UB_23 -0.0216200000
_diffrn_orient_matrix_UB_31 0.0562997000
_diffrn_orient_matrix_UB_32 0.0468528000
_diffrn_orient_matrix_UB_33 -0.0167271000
_diffrn_radiation_monochromator graphite
_diffrn_radiation_type 'Mo K\a'
_diffrn_radiation_wavelength 0.7107
_diffrn_reflns_av_R_equivalents 0.0429
_diffrn_reflns_av_unetI/netI 0.0792
_diffrn_reflns_limit_h_max 5
_diffrn_reflns_limit_h_min -8
_diffrn_reflns_limit_k_max 10
_diffrn_reflns_limit_k_min -6
_diffrn_reflns_limit_l_max 31
_diffrn_reflns_limit_l_min -31
_diffrn_reflns_number 5365
_diffrn_reflns_theta_full 26.37
_diffrn_reflns_theta_max 26.37
_diffrn_reflns_theta_min 2.97
_diffrn_source 'Enhance (Mo) X-ray Source'
_exptl_absorpt_coefficient_mu 0.068
_exptl_absorpt_correction_T_max 1.00000
_exptl_absorpt_correction_T_min 0.83226
_exptl_absorpt_correction_type multi-scan
_exptl_absorpt_process_details
;
CrysAlisPro, Agilent Technologies,
Version 1.171.36.28 (release 01-02-2013 CrysAlis171 .NET)
(compiled Feb  1 2013,16:14:44)
Empirical absorption correction using spherical harmonics,
 implemented in SCALE3 ABSPACK scaling algorithm.
;
_exptl_crystal_colour colorless
_exptl_crystal_density_diffrn 1.230
_exptl_crystal_density_method 'not measured'
_exptl_crystal_F_000 592
_exptl_crystal_size_max 0.38
_exptl_crystal_size_mid 0.34
_exptl_crystal_size_min 0.12
_refine_diff_density_max 0.156
_refine_diff_density_min -0.175
_refine_diff_density_rms 0.036
_refine_ls_abs_structure_details 'Flack H D (1983), Acta Cryst. A39, 876-881'
_refine_ls_abs_structure_Flack -6(2)
_refine_ls_extinction_method none
_refine_ls_goodness_of_fit_ref 1.028
_refine_ls_hydrogen_treatment mixed
_refine_ls_matrix_type full
_refine_ls_number_parameters 208
_refine_ls_number_reflns 3104
_refine_ls_number_restraints 0
_refine_ls_restrained_S_all 1.028
_refine_ls_R_factor_all 0.1019
_refine_ls_R_factor_gt 0.0606
_refine_ls_shift/su_max 0.000
_refine_ls_shift/su_mean 0.000
_refine_ls_structure_factor_coef Fsqd
_refine_ls_weighting_details 'calc w=1/[\s^2^(Fo^2^)+(0.0459P)^2^+0.0000P] where P=(Fo^2^+2Fc^2^)/3'
_refine_ls_weighting_scheme calc
_refine_ls_wR_factor_gt 0.1135
_refine_ls_wR_factor_ref 0.1320
_reflns_number_gt 2049
_reflns_number_total 3104
_reflns_threshold_expression >2sigma(I)
_cod_data_source_file c3dt52785a.txt
_cod_data_source_block 130830_ny_wyf_67b
_cod_original_cell_volume 1557.14(19)
_cod_database_code 7029311
_chemical_oxdiff_formula 'C H N O B'
_reflns_odcompleteness_completeness 99.57
_reflns_odcompleteness_iscentric 1
_reflns_odcompleteness_theta 26.32
_olex2_refinement_description
;
1. Fixed Uiso
 At 1.2 times of:
  All B(H) groups, All C(H) groups, All N(H) groups
2.a Aromatic/amide H refined with riding coordinates:
 N1(H1), C9(H9), C7(H7), C5(H5), C6(H6)
2.b Boron cage BH refined with riding coordinates:
 C1(H1A), B4(H4), B12(H12), B10(H10), B7(H7A), B9(H9A), B5(H5A), B3(H3),
 B8(H8), B11(H11), B6(H6A)
;

loop_
_space_group_symop_id
_space_group_symop_operation_xyz
1 'x, y, z'
2 '-x+1/2, -y, z+1/2'
3 'x+1/2, -y+1/2, -z'
4 '-x, y+1/2, -z+1/2'

loop_
_atom_site_label
_atom_site_type_symbol
_atom_site_fract_x
_atom_site_fract_y
_atom_site_fract_z
_atom_site_U_iso_or_equiv
_atom_site_adp_type
_atom_site_occupancy
_atom_site_symmetry_multiplicity
_atom_site_calc_flag
_atom_site_refinement_flags
C4 C 0.2793(4) 0.6066(3) 0.00843(9) 0.0356(6) Uani 1 1 d .
N1 N 0.2779(3) 0.4955(2) 0.04993(8) 0.0426(6) Uani 1 1 d .
H1 H 0.2607 0.4010 0.0407 0.051 Uiso 1 1 calc R
C9 C 0.2712(4) 0.7647(3) 0.01714(10) 0.0382(7) Uani 1 1 d .
H9 H 0.2659 0.8041 0.0514 0.046 Uiso 1 1 calc R
C8 C 0.2713(4) 0.8625(3) -0.02628(10) 0.0391(7) Uani 1 1 d .
C3 C 0.3003(5) 0.5220(3) 0.10212(11) 0.0430(7) Uani 1 1 d .
O1 O 0.3294(4) 0.6444(2) 0.12192(8) 0.0743(8) Uani 1 1 d .
C10 C 0.2572(5) 1.0278(3) -0.01776(10) 0.0462(8) Uani 1 1 d .
C7 C 0.2812(5) 0.8077(3) -0.07741(11) 0.0497(8) Uani 1 1 d .
H7 H 0.2833 0.8754 -0.1060 0.060 Uiso 1 1 calc R
N2 N 0.2450(5) 1.1575(3) -0.01189(10) 0.0709(9) Uani 1 1 d .
C1 C 0.3186(5) 0.4099(3) 0.19964(10) 0.0490(8) Uani 1 1 d .
H1A H 0.3520 0.5266 0.2140 0.059 Uiso 1 1 calc R
C5 C 0.2876(5) 0.5509(3) -0.04304(10) 0.0490(8) Uani 1 1 d .
H5 H 0.2929 0.4451 -0.0489 0.059 Uiso 1 1 calc R
C2 C 0.2857(4) 0.3775(3) 0.13636(9) 0.0378(7) Uani 1 1 d .
C6 C 0.2879(5) 0.6497(3) -0.08521(11) 0.0577(9) Uani 1 1 d .
H6 H 0.2927 0.6104 -0.1195 0.069 Uiso 1 1 calc R
B4 B 0.4207(6) 0.2586(4) 0.23060(15) 0.0514(10) Uani 1 1 d .
H4 H 0.5171 0.2671 0.2645 0.062 Uiso 1 1 calc R
B12 B 0.2229(6) 0.0701(4) 0.15621(13) 0.0504(9) Uani 1 1 d .
H12 H 0.1903 -0.0463 0.1415 0.060 Uiso 1 1 calc R
B10 B 0.0556(6) 0.1811(5) 0.19221(15) 0.0574(11) Uani 1 1 d .
H10 H -0.0861 0.1373 0.2010 0.069 Uiso 1 1 calc R
B7 B 0.3676(5) 0.1996(4) 0.12039(15) 0.0466(10) Uani 1 1 d .
H7A H 0.4301 0.1693 0.0819 0.056 Uiso 1 1 calc R
B9 B 0.2563(5) 0.1090(4) 0.22426(12) 0.0465(9) Uani 1 1 d .
H9A H 0.2458 0.0168 0.2541 0.056 Uiso 1 1 calc R
B5 B 0.1780(6) 0.2963(4) 0.23756(15) 0.0575(11) Uani 1 1 d .
H5A H 0.1173 0.3298 0.2759 0.069 Uiso 1 1 calc R
B3 B 0.4907(5) 0.3158(4) 0.16598(14) 0.0501(10) Uani 1 1 d .
H3 H 0.6311 0.3630 0.1575 0.060 Uiso 1 1 calc R
B8 B 0.4495(5) 0.1202(4) 0.18010(13) 0.0459(9) Uani 1 1 d .
H8 H 0.5653 0.0361 0.1809 0.055 Uiso 1 1 calc R
B11 B 0.1241(6) 0.2364(4) 0.12682(16) 0.0499(10) Uani 1 1 d .
H11 H 0.0285 0.2296 0.0927 0.060 Uiso 1 1 calc R
B6 B 0.0943(6) 0.3774(5) 0.17734(15) 0.0535(11) Uani 1 1 d .
H6A H -0.0188 0.4638 0.1762 0.064 Uiso 1 1 calc R

loop_
_atom_site_aniso_label
_atom_site_aniso_U_11
_atom_site_aniso_U_22
_atom_site_aniso_U_33
_atom_site_aniso_U_23
_atom_site_aniso_U_13
_atom_site_aniso_U_12
C4 0.0368(16) 0.0315(14) 0.0385(14) 0.0048(12) 0.0034(14) 0.0035(15)
N1 0.0585(17) 0.0283(11) 0.0411(12) 0.0033(10) 0.0009(13) -0.0021(13)
C9 0.0467(19) 0.0329(14) 0.0351(14) 0.0016(12) 0.0019(14) -0.0001(15)
C8 0.0403(17) 0.0330(14) 0.0440(15) 0.0036(13) 0.0006(15) -0.0011(15)
C3 0.055(2) 0.0321(15) 0.0419(16) 0.0036(13) 0.0011(16) 0.0015(17)
O1 0.137(2) 0.0351(12) 0.0514(13) 0.0004(11) -0.0127(13) -0.0137(15)
C10 0.055(2) 0.0398(17) 0.0438(16) 0.0104(14) -0.0026(16) -0.0044(17)
C7 0.062(2) 0.0453(16) 0.0413(16) 0.0126(14) 0.0010(17) -0.0004(18)
N2 0.108(3) 0.0361(14) 0.0689(18) 0.0097(13) -0.002(2) -0.0001(18)
C1 0.071(2) 0.0369(16) 0.0387(15) -0.0006(14) -0.0068(16) 0.0003(18)
C5 0.068(2) 0.0363(15) 0.0426(16) -0.0018(13) 0.0004(17) 0.0047(16)
C2 0.0447(17) 0.0324(14) 0.0364(14) 0.0016(13) -0.0010(14) -0.0028(16)
C6 0.086(3) 0.0523(19) 0.0352(15) -0.0029(14) -0.0025(17) 0.004(2)
B4 0.066(3) 0.043(2) 0.045(2) 0.0133(17) -0.0093(19) -0.004(2)
B12 0.064(3) 0.0313(16) 0.056(2) 0.0024(15) -0.001(2) -0.004(2)
B10 0.042(2) 0.054(2) 0.076(3) 0.019(2) 0.009(2) 0.000(2)
B7 0.060(3) 0.0360(19) 0.044(2) -0.0007(17) 0.0063(18) 0.0067(19)
B9 0.050(2) 0.0396(18) 0.0499(18) 0.0098(16) 0.0058(19) 0.004(2)
B5 0.074(3) 0.053(2) 0.045(2) 0.0089(18) 0.017(2) 0.013(2)
B3 0.041(2) 0.054(2) 0.055(2) 0.012(2) -0.0060(18) -0.0019(19)
B8 0.047(2) 0.041(2) 0.049(2) 0.0078(18) 0.0034(17) 0.008(2)
B11 0.051(2) 0.042(2) 0.057(2) 0.0070(19) -0.0095(19) -0.0071(19)
B6 0.050(2) 0.054(2) 0.057(2) 0.009(2) 0.0135(19) 0.016(2)

loop_
_atom_type_symbol
_atom_type_description
_atom_type_scat_dispersion_real
_atom_type_scat_dispersion_imag
_atom_type_scat_source
C C 0.0033 0.0016 'International Tables Vol C Tables 4.2.6.8 and 6.1.1.4'
H H 0.0000 0.0000 'International Tables Vol C Tables 4.2.6.8 and 6.1.1.4'
B B 0.0013 0.0007 'International Tables Vol C Tables 4.2.6.8 and 6.1.1.4'
N N 0.0061 0.0033 'International Tables Vol C Tables 4.2.6.8 and 6.1.1.4'
O O 0.0106 0.0060 'International Tables Vol C Tables 4.2.6.8 and 6.1.1.4'

loop_
_geom_angle_atom_site_label_1
_geom_angle_atom_site_label_2
_geom_angle_atom_site_label_3
_geom_angle
C9 C4 N1 123.4(2)
C5 C4 N1 117.0(2)
C5 C4 C9 119.6(2)
C4 N1 H1 116.4
C3 N1 C4 127.2(2)
C3 N1 H1 116.4
C4 C9 H9 120.7
C8 C9 C4 118.5(2)
C8 C9 H9 120.7
C9 C8 C10 119.1(2)
C7 C8 C9 122.1(2)
C7 C8 C10 118.8(2)
N1 C3 C2 114.0(2)
O1 C3 N1 125.7(3)
O1 C3 C2 120.3(2)
N2 C10 C8 178.9(3)
C8 C7 H7 120.8
C8 C7 C6 118.4(2)
C6 C7 H7 120.8
C2 C1 H1A 120.6
C2 C1 B4 112.3(2)
C2 C1 B5 111.5(2)
C2 C1 B3 62.15(18)
C2 C1 B6 61.26(19)
B4 C1 H1A 117.9
B4 C1 B5 62.8(2)
B4 C1 B3 63.2(2)
B4 C1 B6 115.1(3)
B5 C1 H1A 118.3
B5 C1 B3 115.4(2)
B5 C1 B6 62.8(2)
B3 C1 H1A 116.7
B3 C1 B6 115.3(2)
B6 C1 H1A 117.4
C4 C5 H5 119.6
C6 C5 C4 120.8(2)
C6 C5 H5 119.6
C3 C2 C1 113.7(2)
C3 C2 B7 126.0(2)
C3 C2 B3 116.3(2)
C3 C2 B11 123.9(2)
C3 C2 B6 113.4(2)
C1 C2 B7 109.8(2)
C1 C2 B3 60.62(19)
C1 C2 B11 111.0(2)
C1 C2 B6 61.57(19)
B7 C2 B3 62.0(2)
B7 C2 B6 114.7(2)
B11 C2 B7 62.9(2)
B11 C2 B3 114.4(2)
B11 C2 B6 63.0(2)
B6 C2 B3 114.3(2)
C7 C6 H6 119.7
C5 C6 C7 120.6(3)
C5 C6 H6 119.7
C1 B4 H4 125.2
C1 B4 B9 104.1(3)
C1 B4 B5 58.8(2)
C1 B4 B3 58.62(19)
C1 B4 B8 104.1(2)
B9 B4 H4 122.5
B9 B4 B5 59.6(2)
B9 B4 B3 108.0(3)
B9 B4 B8 60.6(2)
B5 B4 H4 121.3
B5 B4 B3 108.3(3)
B3 B4 H4 121.5
B8 B4 H4 122.5
B8 B4 B5 108.2(3)
B8 B4 B3 59.5(2)
B10 B12 H12 121.8
B7 B12 H12 122.1
B7 B12 B10 107.9(2)
B7 B12 B8 59.4(2)
B9 B12 H12 122.1
B9 B12 B10 59.4(2)
B9 B12 B7 107.3(3)
B9 B12 B8 60.1(2)
B8 B12 H12 122.0
B8 B12 B10 107.6(3)
B11 B12 H12 121.5
B11 B12 B10 60.5(2)
B11 B12 B7 60.0(2)
B11 B12 B9 107.9(2)
B11 B12 B8 107.8(2)
B12 B10 H10 122.0
B12 B10 B11 59.4(2)
B9 B10 B12 60.0(2)
B9 B10 H10 122.0
B9 B10 B11 107.4(3)
B9 B10 B6 108.3(3)
B5 B10 B12 108.0(3)
B5 B10 H10 121.3
B5 B10 B9 59.8(2)
B5 B10 B11 108.4(3)
B5 B10 B6 60.8(2)
B11 B10 H10 122.0
B6 B10 B12 107.9(3)
B6 B10 H10 121.3
B6 B10 B11 60.1(2)
C2 B7 B12 104.7(2)
C2 B7 H7A 124.4
C2 B7 B3 59.76(19)
C2 B7 B8 105.4(2)
C2 B7 B11 58.52(19)
B12 B7 H7A 122.3
B3 B7 B12 108.5(3)
B3 B7 H7A 120.8
B3 B7 B11 108.9(3)
B8 B7 B12 60.4(2)
B8 B7 H7A 122.0
B8 B7 B3 59.9(2)
B8 B7 B11 108.5(3)
B11 B7 B12 59.8(2)
B11 B7 H7A 121.3
B4 B9 B12 108.6(2)
B4 B9 B10 108.8(2)
B4 B9 H9A 121.3
B4 B9 B8 60.0(2)
B12 B9 H9A 121.2
B12 B9 B8 60.2(2)
B10 B9 B12 60.7(2)
B10 B9 H9A 121.2
B10 B9 B8 108.8(2)
B5 B9 B4 60.6(2)
B5 B9 B12 108.7(2)
B5 B9 B10 60.0(2)
B5 B9 H9A 121.4
B5 B9 B8 108.5(2)
B8 B9 H9A 121.5
C1 B5 B4 58.3(2)
C1 B5 B10 104.7(3)
C1 B5 B9 104.0(3)
C1 B5 H5A 125.1
C1 B5 B6 59.08(19)
B4 B5 H5A 121.3
B4 B5 B6 108.4(3)
B10 B5 B4 108.4(3)
B10 B5 H5A 122.1
B10 B5 B6 60.0(2)
B9 B5 B4 59.8(2)
B9 B5 B10 60.3(2)
B9 B5 H5A 122.7
B9 B5 B6 108.0(3)
B6 B5 H5A 121.2
C1 B3 C2 57.22(17)
C1 B3 B4 58.1(2)
C1 B3 B7 104.0(3)
C1 B3 H3 125.0
C1 B3 B8 103.9(3)
C2 B3 B4 104.3(3)
C2 B3 B7 58.21(19)
C2 B3 H3 124.7
C2 B3 B8 104.2(3)
B4 B3 H3 122.4
B7 B3 B4 107.5(3)
B7 B3 H3 122.5
B8 B3 B4 59.84(19)
B8 B3 B7 59.9(2)
B8 B3 H3 123.3
B4 B8 B12 107.8(3)
B4 B8 B9 59.5(2)
B4 B8 H8 121.6
B12 B8 H8 121.7
B7 B8 B4 108.4(2)
B7 B8 B12 60.2(2)
B7 B8 B9 107.7(3)
B7 B8 H8 121.6
B9 B8 B12 59.7(2)
B9 B8 H8 122.2
B3 B8 B4 60.65(19)
B3 B8 B12 108.5(3)
B3 B8 B7 60.22(19)
B3 B8 B9 108.0(2)
B3 B8 H8 121.2
C2 B11 B12 104.9(3)
C2 B11 B10 104.3(3)
C2 B11 B7 58.56(19)
C2 B11 H11 124.7
C2 B11 B6 58.9(2)
B12 B11 B10 60.1(2)
B12 B11 B7 60.1(2)
B12 B11 H11 122.1
B12 B11 B6 107.8(3)
B10 B11 H11 122.8
B7 B11 B10 107.7(3)
B7 B11 H11 121.6
B7 B11 B6 107.8(3)
B6 B11 B10 59.3(2)
B6 B11 H11 121.7
C1 B6 B10 103.5(3)
C1 B6 B5 58.2(2)
C1 B6 B11 103.7(2)
C1 B6 H6A 125.3
C2 B6 C1 57.17(17)
C2 B6 B10 104.7(3)
C2 B6 B5 104.5(2)
C2 B6 B11 58.10(19)
C2 B6 H6A 124.5
B10 B6 B5 59.3(2)
B10 B6 B11 60.6(2)
B10 B6 H6A 123.2
B5 B6 B11 107.6(3)
B5 B6 H6A 122.5
B11 B6 H6A 122.4

loop_
_geom_bond_atom_site_label_1
_geom_bond_atom_site_label_2
_geom_bond_distance
C4 N1 1.423(3)
C4 C9 1.388(3)
C4 C5 1.388(3)
N1 H1 0.8600
N1 C3 1.347(3)
C9 H9 0.9300
C9 C8 1.386(3)
C8 C10 1.452(4)
C8 C7 1.377(4)
C3 O1 1.191(3)
C3 C2 1.525(3)
C10 N2 1.136(3)
C7 H7 0.9300
C7 C6 1.384(4)
C1 H1A 1.1000
C1 C2 1.639(3)
C1 B4 1.690(4)
C1 B5 1.699(5)
C1 B3 1.699(5)
C1 B6 1.716(5)
C5 H5 0.9300
C5 C6 1.366(4)
C2 B7 1.696(4)
C2 B3 1.724(4)
C2 B11 1.696(4)
C2 B6 1.711(5)
C6 H6 0.9300
B4 H4 1.1000
B4 B9 1.753(5)
B4 B5 1.767(6)
B4 B3 1.777(5)
B4 B8 1.763(5)
B12 H12 1.1000
B12 B10 1.780(5)
B12 B7 1.771(5)
B12 B9 1.767(5)
B12 B8 1.776(5)
B12 B11 1.767(5)
B10 H10 1.1000
B10 B9 1.757(5)
B10 B5 1.751(6)
B10 B11 1.787(5)
B10 B6 1.763(6)
B7 H7A 1.1000
B7 B3 1.763(5)
B7 B8 1.757(5)
B7 B11 1.770(5)
B9 H9A 1.1000
B9 B5 1.748(5)
B9 B8 1.773(5)
B5 H5A 1.1000
B5 B6 1.778(5)
B3 H3 1.1000
B3 B8 1.757(5)
B8 H8 1.1000
B11 H11 1.1000
B11 B6 1.779(5)
B6 H6A 1.1000

loop_
_geom_torsion_atom_site_label_1
_geom_torsion_atom_site_label_2
_geom_torsion_atom_site_label_3
_geom_torsion_atom_site_label_4
_geom_torsion
C4 N1 C3 O1 -1.7(5)
C4 N1 C3 C2 178.4(3)
C4 C9 C8 C10 178.2(3)
C4 C9 C8 C7 -0.7(4)
C4 C5 C6 C7 0.4(5)
N1 C4 C9 C8 -179.2(3)
N1 C4 C5 C6 179.4(3)
N1 C3 C2 C1 178.5(2)
N1 C3 C2 B7 37.6(4)
N1 C3 C2 B3 110.9(3)
N1 C3 C2 B11 -41.4(4)
N1 C3 C2 B6 -113.6(3)
C9 C4 N1 C3 -12.0(5)
C9 C4 C5 C6 0.0(5)
C9 C8 C10 N2 -157(22)
C9 C8 C7 C6 1.2(5)
C8 C7 C6 C5 -1.0(5)
C3 C2 B7 B12 -153.4(3)
C3 C2 B7 B3 103.5(3)
C3 C2 B7 B8 143.8(3)
C3 C2 B7 B11 -113.7(3)
C3 C2 B3 C1 103.7(3)
C3 C2 B3 B4 139.4(2)
C3 C2 B3 B7 -118.7(3)
C3 C2 B3 B8 -158.7(2)
C3 C2 B11 B12 156.7(2)
C3 C2 B11 B10 -141.0(3)
C3 C2 B11 B7 116.8(3)
C3 C2 B11 B6 -101.2(3)
C3 C2 B6 C1 -105.3(2)
C3 C2 B6 B10 157.9(2)
C3 C2 B6 B5 -140.6(3)
C3 C2 B6 B11 117.4(3)
O1 C3 C2 C1 -1.4(4)
O1 C3 C2 B7 -142.3(3)
O1 C3 C2 B3 -69.1(4)
O1 C3 C2 B11 138.7(3)
O1 C3 C2 B6 66.5(4)
C10 C8 C7 C6 -177.8(3)
C7 C8 C10 N2 22(23)
C1 C2 B7 B12 64.5(3)
C1 C2 B7 B3 -38.6(2)
C1 C2 B7 B8 1.6(3)
C1 C2 B7 B11 104.1(3)
C1 C2 B3 B4 35.7(2)
C1 C2 B3 B7 137.6(2)
C1 C2 B3 B8 97.6(3)
C1 C2 B11 B12 -62.3(3)
C1 C2 B11 B10 0.0(3)
C1 C2 B11 B7 -102.2(3)
C1 C2 B11 B6 39.8(2)
C1 C2 B6 B10 -96.8(3)
C1 C2 B6 B5 -35.3(2)
C1 C2 B6 B11 -137.3(3)
C1 B4 B9 B12 61.5(3)
C1 B4 B9 B10 -2.9(3)
C1 B4 B9 B5 -39.9(2)
C1 B4 B9 B8 98.4(3)
C1 B4 B5 B10 96.3(3)
C1 B4 B5 B9 133.3(2)
C1 B4 B5 B6 32.8(2)
C1 B4 B3 C2 -35.2(2)
C1 B4 B3 B7 -95.9(3)
C1 B4 B3 B8 -133.6(3)
C1 B4 B8 B12 -62.1(3)
C1 B4 B8 B7 1.6(3)
C1 B4 B8 B9 -98.5(3)
C1 B4 B8 B3 39.6(2)
C1 B5 B6 C2 34.9(2)
C1 B5 B6 B10 133.6(3)
C1 B5 B6 B11 95.5(3)
C1 B3 B8 B4 -39.3(2)
C1 B3 B8 B12 61.1(3)
C1 B3 B8 B7 98.3(3)
C1 B3 B8 B9 -2.1(3)
C5 C4 N1 C3 168.6(3)
C5 C4 C9 C8 0.1(4)
C2 C1 B4 B9 -63.3(3)
C2 C1 B4 B5 -103.6(3)
C2 C1 B4 B3 39.4(2)
C2 C1 B4 B8 -0.6(3)
C2 C1 B5 B4 104.8(3)
C2 C1 B5 B10 2.0(3)
C2 C1 B5 B9 64.5(3)
C2 C1 B5 B6 -38.4(2)
C2 C1 B3 B4 -138.3(3)
C2 C1 B3 B7 -36.2(2)
C2 C1 B3 B8 -98.1(2)
C2 C1 B6 B10 98.9(3)
C2 C1 B6 B5 138.8(2)
C2 C1 B6 B11 36.4(2)
C2 B7 B3 C1 35.7(2)
C2 B7 B3 B4 96.3(3)
C2 B7 B3 B8 133.9(2)
C2 B7 B8 B4 -2.0(3)
C2 B7 B8 B12 98.4(3)
C2 B7 B8 B9 60.9(3)
C2 B7 B8 B3 -40.2(2)
C2 B7 B11 B12 -134.4(2)
C2 B7 B11 B10 -96.3(3)
C2 B7 B11 B6 -33.7(2)
C2 B3 B8 B4 -98.5(3)
C2 B3 B8 B12 2.0(3)
C2 B3 B8 B7 39.2(2)
C2 B3 B8 B9 -61.3(3)
C2 B11 B6 C1 -36.0(2)
C2 B11 B6 B10 -133.9(3)
C2 B11 B6 B5 -96.5(3)
B4 C1 C2 C3 -147.8(3)
B4 C1 C2 B7 -0.7(3)
B4 C1 C2 B3 -39.9(3)
B4 C1 C2 B11 67.0(3)
B4 C1 C2 B6 107.4(3)
B4 C1 B5 B10 -102.8(3)
B4 C1 B5 B9 -40.4(2)
B4 C1 B5 B6 -143.2(3)
B4 C1 B3 C2 138.3(3)
B4 C1 B3 B7 102.1(3)
B4 C1 B3 B8 40.2(2)
B4 C1 B6 C2 -102.7(3)
B4 C1 B6 B10 -3.8(3)
B4 C1 B6 B5 36.0(3)
B4 C1 B6 B11 -66.4(3)
B4 B9 B5 C1 39.6(2)
B4 B9 B5 B10 138.8(3)
B4 B9 B5 B6 101.2(3)
B4 B9 B8 B12 -139.1(2)
B4 B9 B8 B7 -101.4(3)
B4 B9 B8 B3 -37.8(2)
B4 B5 B6 C1 -32.5(2)
B4 B5 B6 C2 2.4(3)
B4 B5 B6 B10 101.1(3)
B4 B5 B6 B11 63.1(3)
B4 B3 B8 B12 100.5(3)
B4 B3 B8 B7 137.7(3)
B4 B3 B8 B9 37.2(2)
B12 B10 B9 B4 101.3(3)
B12 B10 B9 B5 138.6(3)
B12 B10 B9 B8 37.6(2)
B12 B10 B5 C1 60.9(3)
B12 B10 B5 B4 -0.2(3)
B12 B10 B5 B9 -37.0(2)
B12 B10 B5 B6 100.9(3)
B12 B10 B11 C2 -99.2(3)
B12 B10 B11 B7 -38.2(3)
B12 B10 B11 B6 -138.8(3)
B12 B10 B6 C1 -61.8(3)
B12 B10 B6 C2 -2.6(3)
B12 B10 B6 B5 -101.0(3)
B12 B10 B6 B11 36.6(3)
B12 B7 B3 C1 -60.9(3)
B12 B7 B3 C2 -96.6(3)
B12 B7 B3 B4 -0.3(3)
B12 B7 B3 B8 37.3(2)
B12 B7 B8 B4 -100.4(3)
B12 B7 B8 B9 -37.6(2)
B12 B7 B8 B3 -138.6(3)
B12 B7 B11 C2 134.4(2)
B12 B7 B11 B10 38.2(3)
B12 B7 B11 B6 100.7(3)
B12 B9 B5 C1 -61.7(3)
B12 B9 B5 B4 -101.3(3)
B12 B9 B5 B10 37.5(3)
B12 B9 B5 B6 -0.1(4)
B12 B9 B8 B4 139.1(2)
B12 B9 B8 B7 37.8(2)
B12 B9 B8 B3 101.4(3)
B12 B11 B6 C1 61.1(3)
B12 B11 B6 C2 97.0(3)
B12 B11 B6 B10 -36.9(3)
B12 B11 B6 B5 0.6(3)
B10 B12 B7 C2 0.6(4)
B10 B12 B7 B3 63.1(3)
B10 B12 B7 B8 100.2(3)
B10 B12 B7 B11 -38.4(3)
B10 B12 B9 B4 -101.6(3)
B10 B12 B9 B5 -37.2(3)
B10 B12 B9 B8 -138.3(3)
B10 B12 B8 B4 0.6(3)
B10 B12 B8 B7 -100.8(3)
B10 B12 B8 B9 36.9(2)
B10 B12 B8 B3 -63.6(3)
B10 B12 B11 C2 98.1(3)
B10 B12 B11 B7 137.2(3)
B10 B12 B11 B6 36.5(3)
B10 B9 B5 C1 -99.2(3)
B10 B9 B5 B4 -138.8(3)
B10 B9 B5 B6 -37.6(2)
B10 B9 B8 B4 101.3(3)
B10 B9 B8 B12 -37.8(2)
B10 B9 B8 B7 0.0(3)
B10 B9 B8 B3 63.6(3)
B10 B5 B6 C1 -133.6(3)
B10 B5 B6 C2 -98.7(3)
B10 B5 B6 B11 -38.0(3)
B10 B11 B6 C1 98.0(3)
B10 B11 B6 C2 133.9(3)
B10 B11 B6 B5 37.4(3)
B7 C2 B3 C1 -137.6(2)
B7 C2 B3 B4 -102.0(3)
B7 C2 B3 B8 -40.0(2)
B7 C2 B11 B12 39.9(2)
B7 C2 B11 B10 102.2(3)
B7 C2 B11 B6 141.9(3)
B7 C2 B6 C1 100.1(3)
B7 C2 B6 B10 3.3(3)
B7 C2 B6 B5 64.7(3)
B7 C2 B6 B11 -37.2(3)
B7 B12 B10 B9 -99.9(3)
B7 B12 B10 B5 -63.0(3)
B7 B12 B10 B11 38.2(3)
B7 B12 B10 B6 1.3(4)
B7 B12 B9 B4 -0.6(3)
B7 B12 B9 B10 101.0(3)
B7 B12 B9 B5 63.8(3)
B7 B12 B9 B8 -37.3(2)
B7 B12 B8 B4 101.4(3)
B7 B12 B8 B9 137.7(2)
B7 B12 B8 B3 37.2(2)
B7 B12 B11 C2 -39.1(2)
B7 B12 B11 B10 -137.2(3)
B7 B12 B11 B6 -100.7(3)
B7 B3 B8 B4 -137.7(3)
B7 B3 B8 B12 -37.2(2)
B7 B3 B8 B9 -100.5(3)
B7 B11 B6 C1 -2.4(3)
B7 B11 B6 C2 33.6(2)
B7 B11 B6 B10 -100.4(3)
B7 B11 B6 B5 -62.9(3)
B9 B4 B5 C1 -133.3(2)
B9 B4 B5 B10 -37.0(2)
B9 B4 B5 B6 -100.6(3)
B9 B4 B3 C1 95.9(3)
B9 B4 B3 C2 60.6(3)
B9 B4 B3 B7 -0.1(3)
B9 B4 B3 B8 -37.7(3)
B9 B4 B8 B12 36.4(2)
B9 B4 B8 B7 100.1(3)
B9 B4 B8 B3 138.1(3)
B9 B12 B10 B5 36.9(2)
B9 B12 B10 B11 138.1(3)
B9 B12 B10 B6 101.2(3)
B9 B12 B7 C2 -62.0(3)
B9 B12 B7 B3 0.5(3)
B9 B12 B7 B8 37.6(2)
B9 B12 B7 B11 -101.0(3)
B9 B12 B8 B4 -36.3(2)
B9 B12 B8 B7 -137.7(2)
B9 B12 B8 B3 -100.5(3)
B9 B12 B11 C2 61.0(3)
B9 B12 B11 B10 -37.1(3)
B9 B12 B11 B7 100.1(3)
B9 B12 B11 B6 -0.6(4)
B9 B10 B5 C1 97.9(3)
B9 B10 B5 B4 36.9(2)
B9 B10 B5 B6 137.9(3)
B9 B10 B11 C2 -61.9(3)
B9 B10 B11 B12 37.3(2)
B9 B10 B11 B7 -0.9(4)
B9 B10 B11 B6 -101.5(3)
B9 B10 B6 C1 1.7(3)
B9 B10 B6 C2 60.8(3)
B9 B10 B6 B5 -37.6(2)
B9 B10 B6 B11 100.0(3)
B9 B5 B6 C1 -95.8(3)
B9 B5 B6 C2 -60.9(3)
B9 B5 B6 B10 37.8(2)
B9 B5 B6 B11 -0.3(4)
B5 C1 C2 C3 143.9(3)
B5 C1 C2 B7 -69.0(3)
B5 C1 C2 B3 -108.3(3)
B5 C1 C2 B11 -1.3(3)
B5 C1 C2 B6 39.0(2)
B5 C1 B4 B9 40.3(2)
B5 C1 B4 B3 143.0(3)
B5 C1 B4 B8 102.9(3)
B5 C1 B3 C2 102.0(3)
B5 C1 B3 B4 -36.3(3)
B5 C1 B3 B7 65.8(3)
B5 C1 B3 B8 3.9(3)
B5 C1 B6 C2 -138.8(2)
B5 C1 B6 B10 -39.8(2)
B5 C1 B6 B11 -102.4(3)
B5 B4 B9 B12 101.5(3)
B5 B4 B9 B10 37.0(3)
B5 B4 B9 B8 138.3(3)
B5 B4 B3 C1 32.8(2)
B5 B4 B3 C2 -2.4(3)
B5 B4 B3 B7 -63.1(3)
B5 B4 B3 B8 -100.7(3)
B5 B4 B8 B12 -0.7(3)
B5 B4 B8 B7 63.0(3)
B5 B4 B8 B9 -37.1(2)
B5 B4 B8 B3 101.0(3)
B5 B10 B9 B4 -37.3(3)
B5 B10 B9 B12 -138.6(3)
B5 B10 B9 B8 -101.0(3)
B5 B10 B11 C2 1.2(3)
B5 B10 B11 B12 100.5(3)
B5 B10 B11 B7 62.3(3)
B5 B10 B11 B6 -38.3(3)
B5 B10 B6 C1 39.3(2)
B5 B10 B6 C2 98.4(3)
B5 B10 B6 B11 137.6(3)
B5 B9 B8 B4 37.7(3)
B5 B9 B8 B12 -101.4(3)
B5 B9 B8 B7 -63.7(3)
B5 B9 B8 B3 -0.1(4)
B3 C1 C2 C3 -107.9(3)
B3 C1 C2 B7 39.2(2)
B3 C1 C2 B11 106.9(3)
B3 C1 C2 B6 147.3(3)
B3 C1 B4 B9 -102.7(3)
B3 C1 B4 B5 -143.0(3)
B3 C1 B4 B8 -40.1(2)
B3 C1 B5 B4 36.5(3)
B3 C1 B5 B10 -66.3(3)
B3 C1 B5 B9 -3.9(4)
B3 C1 B5 B6 -106.7(3)
B3 C1 B6 C2 -31.9(2)
B3 C1 B6 B10 67.0(3)
B3 C1 B6 B5 106.8(3)
B3 C1 B6 B11 4.5(3)
B3 C2 B7 B12 103.1(3)
B3 C2 B7 B8 40.3(2)
B3 C2 B7 B11 142.8(3)
B3 C2 B11 B12 3.9(3)
B3 C2 B11 B10 66.3(3)
B3 C2 B11 B7 -35.9(3)
B3 C2 B11 B6 106.0(2)
B3 C2 B6 C1 31.1(2)
B3 C2 B6 B10 -65.7(3)
B3 C2 B6 B5 -4.2(3)
B3 C2 B6 B11 -106.1(3)
B3 B4 B9 B12 0.4(3)
B3 B4 B9 B10 -64.1(3)
B3 B4 B9 B5 -101.1(3)
B3 B4 B9 B8 37.2(2)
B3 B4 B5 C1 -32.8(2)
B3 B4 B5 B10 63.5(3)
B3 B4 B5 B9 100.6(3)
B3 B4 B5 B6 0.0(4)
B3 B4 B8 B12 -101.7(3)
B3 B4 B8 B7 -38.0(3)
B3 B4 B8 B9 -138.1(3)
B3 B7 B8 B4 38.2(3)
B3 B7 B8 B12 138.6(3)
B3 B7 B8 B9 101.1(3)
B3 B7 B11 C2 33.5(2)
B3 B7 B11 B12 -100.9(3)
B3 B7 B11 B10 -62.7(3)
B3 B7 B11 B6 -0.2(4)
B8 B4 B9 B12 -36.8(2)
B8 B4 B9 B10 -101.3(3)
B8 B4 B9 B5 -138.3(3)
B8 B4 B5 C1 -95.8(3)
B8 B4 B5 B10 0.5(3)
B8 B4 B5 B9 37.6(2)
B8 B4 B5 B6 -63.0(3)
B8 B4 B3 C1 133.6(3)
B8 B4 B3 C2 98.3(3)
B8 B4 B3 B7 37.6(2)
B8 B12 B10 B9 -37.2(2)
B8 B12 B10 B5 -0.3(3)
B8 B12 B10 B11 100.9(3)
B8 B12 B10 B6 64.0(3)
B8 B12 B7 C2 -99.6(3)
B8 B12 B7 B3 -37.1(2)
B8 B12 B7 B11 -138.6(3)
B8 B12 B9 B4 36.7(2)
B8 B12 B9 B10 138.3(3)
B8 B12 B9 B5 101.1(3)
B8 B12 B11 C2 -2.4(3)
B8 B12 B11 B10 -100.6(3)
B8 B12 B11 B7 36.7(2)
B8 B12 B11 B6 -64.0(3)
B8 B7 B3 C1 -98.2(3)
B8 B7 B3 C2 -133.9(2)
B8 B7 B3 B4 -37.6(2)
B8 B7 B11 C2 97.1(2)
B8 B7 B11 B12 -37.3(2)
B8 B7 B11 B10 0.9(3)
B8 B7 B11 B6 63.4(3)
B8 B9 B5 C1 2.2(4)
B8 B9 B5 B4 -37.4(3)
B8 B9 B5 B10 101.4(3)
B8 B9 B5 B6 63.8(3)
B11 C2 B7 B12 -39.7(2)
B11 C2 B7 B3 -142.8(3)
B11 C2 B7 B8 -102.5(3)
B11 C2 B3 C1 -101.4(2)
B11 C2 B3 B4 -65.7(3)
B11 C2 B3 B7 36.3(3)
B11 C2 B3 B8 -3.8(3)
B11 C2 B6 C1 137.3(3)
B11 C2 B6 B10 40.4(2)
B11 C2 B6 B5 101.9(3)
B11 B12 B10 B9 -138.1(3)
B11 B12 B10 B5 -101.2(3)
B11 B12 B10 B6 -36.9(3)
B11 B12 B7 C2 39.0(2)
B11 B12 B7 B3 101.6(3)
B11 B12 B7 B8 138.6(3)
B11 B12 B9 B4 -63.9(3)
B11 B12 B9 B10 37.7(3)
B11 B12 B9 B5 0.5(4)
B11 B12 B9 B8 -100.6(3)
B11 B12 B8 B4 64.5(3)
B11 B12 B8 B7 -37.0(2)
B11 B12 B8 B9 100.8(3)
B11 B12 B8 B3 0.3(3)
B11 B10 B9 B4 64.3(3)
B11 B10 B9 B12 -37.0(2)
B11 B10 B9 B5 101.6(3)
B11 B10 B9 B8 0.6(4)
B11 B10 B5 C1 -2.0(3)
B11 B10 B5 B4 -63.0(3)
B11 B10 B5 B9 -99.9(3)
B11 B10 B5 B6 38.0(2)
B11 B10 B6 C1 -98.3(3)
B11 B10 B6 C2 -39.2(2)
B11 B10 B6 B5 -137.6(3)
B11 B7 B3 C1 2.7(3)
B11 B7 B3 C2 -33.0(2)
B11 B7 B3 B4 63.3(3)
B11 B7 B3 B8 100.9(3)
B11 B7 B8 B4 -63.4(3)
B11 B7 B8 B12 37.0(2)
B11 B7 B8 B9 -0.5(3)
B11 B7 B8 B3 -101.6(3)
B6 C1 C2 C3 104.8(3)
B6 C1 C2 B7 -108.0(3)
B6 C1 C2 B3 -147.3(3)
B6 C1 C2 B11 -40.4(3)
B6 C1 B4 B9 4.3(3)
B6 C1 B4 B5 -36.0(3)
B6 C1 B4 B3 107.0(3)
B6 C1 B4 B8 66.9(3)
B6 C1 B5 B4 143.2(3)
B6 C1 B5 B10 40.4(2)
B6 C1 B5 B9 102.8(3)
B6 C1 B3 C2 31.6(2)
B6 C1 B3 B4 -106.7(3)
B6 C1 B3 B7 -4.6(3)
B6 C1 B3 B8 -66.5(3)
B6 C2 B7 B12 -2.5(3)
B6 C2 B7 B3 -105.6(3)
B6 C2 B7 B8 -65.3(3)
B6 C2 B7 B11 37.2(3)
B6 C2 B3 C1 -31.4(3)
B6 C2 B3 B4 4.2(3)
B6 C2 B3 B7 106.2(3)
B6 C2 B3 B8 66.2(3)
B6 C2 B11 B12 -102.1(3)
B6 C2 B11 B10 -39.7(2)
B6 C2 B11 B7 -141.9(3)
B6 B10 B9 B4 0.8(4)
B6 B10 B9 B12 -100.5(3)
B6 B10 B9 B5 38.1(2)
B6 B10 B9 B8 -63.0(3)
B6 B10 B5 C1 -40.0(2)
B6 B10 B5 B4 -101.0(3)
B6 B10 B5 B9 -137.9(3)
B6 B10 B11 C2 39.5(2)
B6 B10 B11 B12 138.8(3)
B6 B10 B11 B7 100.6(3)
